data_1561266
loop_
_publ_author_name
'Yuan, Fei'
'Yuan, Chun-Mei'
'Hu, Huai-Ming'
'Wang, Ting-Ting'
'Zhou, Chun-Sheng'

_publ_section_title
;
 Structural diversity of a series of terpyridyl carboxylate coordination
 polymers: Luminescent sensor and magnetic properties
;
_journal_name_full 'Journal of Solid State Chemistry'
_journal_page_first 588
_journal_page_last 601
_journal_paper_doi 10.1016/j.jssc.2017.11.023
_journal_volume 258
_journal_year 2018
_chemical_formula_sum 'C37 H21 N8 O10 Zn2'
_chemical_formula_weight 868.39
_space_group_IT_number 15
_space_group_name_Hall '-C 2yc'
_space_group_name_H-M_alt 'C 1 2/c 1'
_symmetry_cell_setting monoclinic
_symmetry_space_group_name_H-M 'C 1 2/c 1'
_atom_sites_solution_hydrogens geom
_atom_sites_solution_primary direct
_atom_sites_solution_secondary difmap
_cell_angle_alpha 90.00
_cell_angle_beta 91.757(10)
_cell_angle_gamma 90.00
_cell_formula_units_Z 4
_cell_length_a 21.752(9)
_cell_length_b 7.634(3)
_cell_length_c 21.523(10)
_cell_measurement_reflns_used 222
_cell_measurement_temperature 296(2)
_cell_measurement_theta_max 13.56
_cell_measurement_theta_min 2.97
_cell_volume 3572(3)
_computing_cell_refinement 'Bruker SAINT'
_computing_data_collection 'Bruker APEX2'
_computing_data_reduction 'Bruker SAINT'
_computing_molecular_graphics 'Bruker SHELXTL'
_computing_publication_material 'Bruker SHELXTL'
_computing_structure_refinement 'SHELXL-97 (Sheldrick, 1997)'
_computing_structure_solution 'SHELXS-97 (Sheldrick, 1990)'
_diffrn_ambient_temperature 296(2)
_diffrn_measured_fraction_theta_full 0.998
_diffrn_measured_fraction_theta_max 0.998
_diffrn_measurement_device_type 'Bruker APEX-II CCD'
_diffrn_measurement_method '\f and \w scans'
_diffrn_radiation_monochromator graphite
_diffrn_radiation_source 'fine-focus sealed tube'
_diffrn_radiation_type MoK\a
_diffrn_radiation_wavelength 0.71073
_diffrn_reflns_av_R_equivalents 0.1437
_diffrn_reflns_av_sigmaI/netI 0.1751
_diffrn_reflns_limit_h_max 16
_diffrn_reflns_limit_h_min -25
_diffrn_reflns_limit_k_max 9
_diffrn_reflns_limit_k_min -9
_diffrn_reflns_limit_l_max 25
_diffrn_reflns_limit_l_min -21
_diffrn_reflns_number 8635
_diffrn_reflns_theta_full 25.05
_diffrn_reflns_theta_max 25.05
_diffrn_reflns_theta_min 2.62
_diffrn_standards_decay_% 0
_diffrn_standards_interval_count 0
_diffrn_standards_interval_time 0
_diffrn_standards_number 0
_exptl_absorpt_coefficient_mu 1.416
_exptl_absorpt_correction_T_max 0.800
_exptl_absorpt_correction_T_min 0.730
_exptl_absorpt_correction_type multi-scan
_exptl_absorpt_process_details sadabs
_exptl_crystal_colour yellow
_exptl_crystal_density_diffrn 1.622
_exptl_crystal_density_method 'not measured'
_exptl_crystal_description block
_exptl_crystal_F_000 1772
_exptl_crystal_size_max 0.24
_exptl_crystal_size_mid 0.19
_exptl_crystal_size_min 0.15
_refine_diff_density_max 0.635
_refine_diff_density_min -0.484
_refine_diff_density_rms 0.113
_refine_ls_extinction_method none
_refine_ls_goodness_of_fit_ref 0.982
_refine_ls_hydrogen_treatment mixed
_refine_ls_matrix_type full
_refine_ls_number_parameters 258
_refine_ls_number_reflns 3151
_refine_ls_number_restraints 0
_refine_ls_restrained_S_all 0.982
_refine_ls_R_factor_all 0.1660
_refine_ls_R_factor_gt 0.0741
_refine_ls_shift/su_max 0.001
_refine_ls_shift/su_mean 0.000
_refine_ls_structure_factor_coef Fsqd
_refine_ls_weighting_details 'calc w=1/[\s^2^(Fo^2^)+(0.0490P)^2^+0.0000P] where P=(Fo^2^+2Fc^2^)/3'
_refine_ls_weighting_scheme calc
_refine_ls_wR_factor_gt 0.1339
_refine_ls_wR_factor_ref 0.1744
_reflns_number_gt 1485
_reflns_number_total 3151
_reflns_threshold_expression >2sigma(I)
_cod_data_source_file JSSC-2018-258-588.cif
_cod_data_source_block nw1774_0m
_cod_depositor_comments
;
The following automatic conversions were performed:

data item '_symmetry_cell_setting' value 'Monoclinic' was changed to
'monoclinic' in accordance with the built-in table derived from the
CIF Core dictionary named 'cif_core.dic' version 2.4.5 last updated
on 2014-11-21.

Automatic conversion script
Id: cif_fix_values 8369 2020-08-20 11:38:08Z andrius 
;
_cod_original_sg_symbol_H-M C2/c
_cod_database_code 1561266

loop_
_symmetry_equiv_pos_as_xyz
'x, y, z'
'-x, y, -z+1/2'
'x+1/2, y+1/2, z'
'-x+1/2, y+1/2, -z+1/2'
'-x, -y, -z'
'x, -y, z-1/2'
'-x+1/2, -y+1/2, -z'
'x+1/2, -y+1/2, z-1/2'

loop_
_atom_site_label
_atom_site_type_symbol
_atom_site_fract_x
_atom_site_fract_y
_atom_site_fract_z
_atom_site_U_iso_or_equiv
_atom_site_adp_type
_atom_site_occupancy
_atom_site_symmetry_multiplicity
_atom_site_calc_flag
_atom_site_refinement_flags
_atom_site_disorder_assembly
_atom_site_disorder_group
Zn1 Zn 1.01692(4) 0.69976(13) 1.10612(5) 0.0376(3) Uani 1 1 d . . .
N1 N 0.9332(3) 0.7839(8) 1.0698(3) 0.0363(17) Uani 1 1 d . . .
N2 N 0.7648(3) 1.0179(9) 0.9334(3) 0.0419(19) Uani 1 1 d . . .
N3 N 0.7311(5) 1.1231(13) 0.7049(4) 0.087(3) Uani 1 1 d . . .
N4 N 1.0100(3) 0.7299(9) 1.1992(3) 0.0371(18) Uani 1 1 d . . .
O1 O 0.5561(2) 1.1783(7) 1.0062(3) 0.0462(16) Uani 1 1 d . . .
O2 O 0.6090(2) 1.1531(8) 1.0934(3) 0.0559(18) Uani 1 1 d . . .
O3 O 1.0322(3) 1.0048(8) 1.1208(3) 0.0556(18) Uani 1 1 d . . .
O4 O 1.0149(3) 1.2016(8) 1.1957(3) 0.080(2) Uani 1 1 d . . .
C1 C 0.8831(4) 0.7917(12) 1.1028(4) 0.049(2) Uani 1 1 d . . .
H1 H 0.8858 0.7497 1.1433 0.058 Uiso 1 1 calc R . .
C2 C 0.8278(4) 0.8562(11) 1.0824(4) 0.045(2) Uani 1 1 d . . .
H2 H 0.7946 0.8594 1.1085 0.054 Uiso 1 1 calc R . .
C3 C 0.8220(3) 0.9174(10) 1.0216(4) 0.031(2) Uani 1 1 d . . .
C4 C 0.8729(4) 0.9079(10) 0.9861(4) 0.043(2) Uani 1 1 d . . .
H4A H 0.8706 0.9440 0.9448 0.051 Uiso 1 1 calc R . .
C5 C 0.9281(4) 0.8445(11) 1.0115(4) 0.043(2) Uani 1 1 d . . .
H5 H 0.9627 0.8441 0.9871 0.051 Uiso 1 1 calc R . .
C6 C 0.7640(3) 0.9907(10) 0.9938(4) 0.032(2) Uani 1 1 d . . .
C7 C 0.7131(3) 1.0304(10) 1.0293(4) 0.035(2) Uani 1 1 d . . .
H7 H 0.7137 1.0093 1.0718 0.042 Uiso 1 1 calc R . .
C8 C 0.6615(4) 1.1023(10) 0.9992(4) 0.035(2) Uani 1 1 d . . .
C9 C 0.6623(4) 1.1327(11) 0.9365(4) 0.044(2) Uani 1 1 d . . .
H9 H 0.6285 1.1835 0.9159 0.053 Uiso 1 1 calc R . .
C10 C 0.7145(4) 1.0864(10) 0.9036(4) 0.037(2) Uani 1 1 d . . .
C11 C 0.7791(5) 1.1195(16) 0.7442(5) 0.092(4) Uani 1 1 d . . .
H11 H 0.8180 1.1250 0.7276 0.111 Uiso 1 1 calc R . .
C12 C 0.7759(5) 1.1082(15) 0.8076(5) 0.075(3) Uani 1 1 d . . .
H12 H 0.8118 1.1037 0.8321 0.090 Uiso 1 1 calc R . .
C13 C 0.7195(4) 1.1033(12) 0.8350(4) 0.044(2) Uani 1 1 d . . .
C14 C 0.6691(5) 1.1114(14) 0.7948(5) 0.073(3) Uani 1 1 d . . .
H14 H 0.6296 1.1134 0.8102 0.088 Uiso 1 1 calc R . .
C15 C 0.6773(6) 1.1167(16) 0.7322(5) 0.087(4) Uani 1 1 d . . .
H15 H 0.6422 1.1157 0.7065 0.104 Uiso 1 1 calc R . .
C16 C 0.6054(4) 1.1484(11) 1.0347(4) 0.041(2) Uani 1 1 d . . .
C17 C 1.0000 0.6372(15) 1.2500 0.041(3) Uani 1 2 d S . .
H17 H 1.0000 0.5154 1.2500 0.049 Uiso 1 2 calc SR . .
C18 C 1.0061(4) 0.8981(10) 1.2188(4) 0.036(2) Uani 1 1 d . . .
C19 C 1.0187(4) 1.0417(12) 1.1739(4) 0.048(2) Uani 1 1 d . . .
O5 O 0.9897(3) 0.4404(7) 1.1042(3) 0.0545(18) Uani 1 1 d . . .

loop_
_atom_site_aniso_label
_atom_site_aniso_U_11
_atom_site_aniso_U_22
_atom_site_aniso_U_33
_atom_site_aniso_U_23
_atom_site_aniso_U_13
_atom_site_aniso_U_12
Zn1 0.0416(6) 0.0469(6) 0.0245(5) -0.0009(6) 0.0053(4) 0.0079(5)
N1 0.043(4) 0.039(4) 0.027(4) 0.005(4) 0.012(3) 0.008(4)
N2 0.039(5) 0.054(5) 0.033(5) -0.001(4) 0.005(3) 0.005(4)
N3 0.067(7) 0.134(9) 0.062(7) 0.022(6) 0.016(6) 0.010(6)
N4 0.045(5) 0.038(4) 0.028(4) 0.000(3) 0.005(3) 0.010(3)
O1 0.029(3) 0.070(4) 0.040(4) -0.012(3) 0.003(3) 0.008(3)
O2 0.039(4) 0.085(5) 0.043(4) -0.010(4) 0.006(3) 0.008(3)
O3 0.078(5) 0.058(4) 0.031(4) 0.007(3) 0.006(3) -0.005(3)
O4 0.160(7) 0.029(4) 0.050(5) 0.003(4) 0.008(4) -0.009(4)
C1 0.052(6) 0.065(6) 0.029(5) 0.014(5) 0.010(4) 0.013(5)
C2 0.046(6) 0.062(6) 0.029(5) 0.008(5) 0.020(4) 0.009(5)
C3 0.027(5) 0.030(5) 0.037(5) -0.004(4) 0.007(4) 0.011(4)
C4 0.045(6) 0.047(6) 0.038(6) 0.006(5) 0.002(5) 0.019(5)
C5 0.035(6) 0.057(6) 0.038(6) 0.002(5) 0.013(4) 0.007(4)
C6 0.029(5) 0.034(5) 0.034(6) -0.008(4) 0.000(4) -0.007(4)
C7 0.034(5) 0.038(5) 0.033(5) -0.002(4) 0.009(4) -0.002(4)
C8 0.033(5) 0.034(5) 0.039(6) 0.003(4) 0.006(4) -0.001(4)
C9 0.038(6) 0.053(6) 0.041(6) -0.003(5) 0.002(4) -0.007(4)
C10 0.042(6) 0.038(5) 0.032(5) 0.003(4) 0.010(4) -0.006(4)
C11 0.063(8) 0.171(13) 0.044(8) 0.038(8) 0.017(6) 0.008(7)
C12 0.048(7) 0.134(10) 0.042(7) 0.009(7) 0.004(5) 0.001(6)
C13 0.036(6) 0.066(6) 0.032(6) 0.000(5) 0.004(4) 0.008(4)
C14 0.052(7) 0.125(10) 0.043(7) -0.001(7) 0.000(5) 0.016(6)
C15 0.072(9) 0.141(12) 0.045(8) 0.000(7) -0.008(6) 0.010(7)
C16 0.037(6) 0.050(6) 0.036(6) -0.013(5) 0.002(4) -0.002(4)
C17 0.055(9) 0.034(7) 0.034(8) 0.000 0.013(6) 0.000
C18 0.041(5) 0.034(5) 0.033(5) 0.008(4) 0.002(4) -0.001(4)
C19 0.066(7) 0.043(6) 0.035(6) 0.008(5) 0.004(5) -0.005(5)
O5 0.079(5) 0.043(4) 0.041(4) -0.001(3) -0.010(3) 0.001(3)

loop_
_atom_type_symbol
_atom_type_description
_atom_type_scat_dispersion_real
_atom_type_scat_dispersion_imag
_atom_type_scat_source
C C 0.0033 0.0016 'International Tables Vol C Tables 4.2.6.8 and 6.1.1.4'
H H 0.0000 0.0000 'International Tables Vol C Tables 4.2.6.8 and 6.1.1.4'
N N 0.0061 0.0033 'International Tables Vol C Tables 4.2.6.8 and 6.1.1.4'
O O 0.0106 0.0060 'International Tables Vol C Tables 4.2.6.8 and 6.1.1.4'
Zn Zn 0.2839 1.4301 'International Tables Vol C Tables 4.2.6.8 and 6.1.1.4'

loop_
_geom_angle_atom_site_label_1
_geom_angle_atom_site_label_2
_geom_angle_atom_site_label_3
_geom_angle
_geom_angle_site_symmetry_1
_geom_angle_site_symmetry_3
N4 Zn1 O2 104.7(2) . 3_545
N4 Zn1 N1 104.4(2) . .
O2 Zn1 N1 148.6(3) 3_545 .
N4 Zn1 O5 95.7(3) . .
O2 Zn1 O5 96.3(2) 3_545 .
N1 Zn1 O5 92.4(2) . .
N4 Zn1 O1 162.8(2) . 3_545
O2 Zn1 O1 58.9(2) 3_545 3_545
N1 Zn1 O1 90.9(2) . 3_545
O5 Zn1 O1 91.5(2) . 3_545
N4 Zn1 O3 76.8(2) . .
O2 Zn1 O3 93.1(2) 3_545 .
N1 Zn1 O3 82.2(2) . .
O5 Zn1 O3 169.2(2) . .
O1 Zn1 O3 97.9(2) 3_545 .
N4 Zn1 C16 134.4(3) . 3_545
O2 Zn1 C16 29.7(2) 3_545 3_545
N1 Zn1 C16 119.8(3) . 3_545
O5 Zn1 C16 93.5(3) . 3_545
O1 Zn1 C16 29.2(2) 3_545 3_545
O3 Zn1 C16 97.3(2) . 3_545
C1 N1 C5 116.3(7) . .
C1 N1 Zn1 123.0(6) . .
C5 N1 Zn1 120.6(5) . .
C6 N2 C10 119.5(7) . .
C11 N3 C15 113.9(11) . .
C17 N4 C18 103.6(8) . .
C17 N4 Zn1 140.7(6) . .
C18 N4 Zn1 115.1(5) . .
C16 O1 Zn1 83.8(5) . 3_455
C16 O2 Zn1 96.2(5) . 3_455
C19 O3 Zn1 108.3(6) . .
N1 C1 C2 125.4(8) . .
N1 C1 H1 117.3 . .
C2 C1 H1 117.3 . .
C1 C2 C3 118.6(8) . .
C1 C2 H2 120.7 . .
C3 C2 H2 120.7 . .
C4 C3 C2 117.1(7) . .
C4 C3 C6 119.1(8) . .
C2 C3 C6 123.7(7) . .
C3 C4 C5 120.2(8) . .
C3 C4 H4A 119.9 . .
C5 C4 H4A 119.9 . .
N1 C5 C4 122.2(8) . .
N1 C5 H5 118.9 . .
C4 C5 H5 118.9 . .
N2 C6 C7 122.7(7) . .
N2 C6 C3 114.8(7) . .
C7 C6 C3 122.5(8) . .
C8 C7 C6 118.2(8) . .
C8 C7 H7 120.9 . .
C6 C7 H7 120.9 . .
C9 C8 C7 119.4(8) . .
C9 C8 C16 119.8(8) . .
C7 C8 C16 120.8(8) . .
C8 C9 C10 119.3(8) . .
C8 C9 H9 120.3 . .
C10 C9 H9 120.3 . .
N2 C10 C9 120.9(8) . .
N2 C10 C13 114.8(7) . .
C9 C10 C13 124.3(8) . .
N3 C11 C12 125.1(11) . .
N3 C11 H11 117.4 . .
C12 C11 H11 117.4 . .
C11 C12 C13 120.0(10) . .
C11 C12 H12 120.0 . .
C13 C12 H12 120.0 . .
C14 C13 C12 115.5(10) . .
C14 C13 C10 123.2(9) . .
C12 C13 C10 121.3(8) . .
C15 C14 C13 119.8(10) . .
C15 C14 H14 120.1 . .
C13 C14 H14 120.1 . .
N3 C15 C14 125.6(11) . .
N3 C15 H15 117.2 . .
C14 C15 H15 117.2 . .
O1 C16 O2 121.1(8) . .
O1 C16 C8 119.6(8) . .
O2 C16 C8 119.3(8) . .
O1 C16 Zn1 67.1(5) . 3_455
O2 C16 Zn1 54.1(4) . 3_455
C8 C16 Zn1 172.2(7) . 3_455
N4 C17 N4 115.5(11) 2_757 .
N4 C17 H17 122.2 2_757 .
N4 C17 H17 122.2 . .
N4 C18 C18 108.7(4) . 2_757
N4 C18 C19 118.6(7) . .
C18 C18 C19 132.6(5) 2_757 .
O3 C19 O4 124.7(9) . .
O3 C19 C18 119.4(9) . .
O4 C19 C18 115.9(8) . .

loop_
_geom_bond_atom_site_label_1
_geom_bond_atom_site_label_2
_geom_bond_distance
_geom_bond_site_symmetry_2
Zn1 N4 2.026(7) .
Zn1 O2 2.060(6) 3_545
Zn1 N1 2.063(6) .
Zn1 O5 2.066(6) .
Zn1 O1 2.343(6) 3_545
Zn1 O3 2.372(6) .
Zn1 C16 2.529(9) 3_545
N1 C1 1.320(9) .
N1 C5 1.339(10) .
N2 C6 1.318(9) .
N2 C10 1.357(9) .
N3 C11 1.323(12) .
N3 C15 1.326(12) .
N4 C17 1.327(8) .
N4 C18 1.356(9) .
O1 C16 1.241(9) .
O1 Zn1 2.343(6) 3_455
O2 C16 1.262(10) .
O2 Zn1 2.060(5) 3_455
O3 C19 1.221(10) .
O4 C19 1.312(10) .
C1 C2 1.359(10) .
C1 H1 0.9300 .
C2 C3 1.392(10) .
C2 H2 0.9300 .
C3 C4 1.366(10) .
C3 C6 1.488(10) .
C4 C5 1.391(10) .
C4 H4A 0.9300 .
C5 H5 0.9300 .
C6 C7 1.398(10) .
C7 C8 1.390(10) .
C7 H7 0.9300 .
C8 C9 1.371(11) .
C8 C16 1.503(11) .
C9 C10 1.401(11) .
C9 H9 0.9300 .
C10 C13 1.488(11) .
C11 C12 1.370(13) .
C11 H11 0.9300 .
C12 C13 1.379(11) .
C12 H12 0.9300 .
C13 C14 1.377(11) .
C14 C15 1.364(13) .
C14 H14 0.9300 .
C15 H15 0.9300 .
C16 Zn1 2.529(9) 3_455
C17 N4 1.327(8) 2_757
C17 H17 0.9300 .
C18 C18 1.376(15) 2_757
C18 C19 1.493(11) .

loop_
_geom_torsion_atom_site_label_1
_geom_torsion_atom_site_label_2
_geom_torsion_atom_site_label_3
_geom_torsion_atom_site_label_4
_geom_torsion
_geom_torsion_site_symmetry_1
_geom_torsion_site_symmetry_2
_geom_torsion_site_symmetry_3
_geom_torsion_site_symmetry_4
N4 Zn1 N1 C1 -20.9(8) . . . .
O2 Zn1 N1 C1 -178.1(6) 3_545 . . .
O5 Zn1 N1 C1 75.6(7) . . . .
O1 Zn1 N1 C1 167.1(7) 3_545 . . .
O3 Zn1 N1 C1 -95.0(7) . . . .
C16 Zn1 N1 C1 171.0(7) 3_545 . . .
N4 Zn1 N1 C5 154.8(6) . . . .
O2 Zn1 N1 C5 -2.4(10) 3_545 . . .
O5 Zn1 N1 C5 -108.7(7) . . . .
O1 Zn1 N1 C5 -17.2(7) 3_545 . . .
O3 Zn1 N1 C5 80.7(7) . . . .
C16 Zn1 N1 C5 -13.2(7) 3_545 . . .
O2 Zn1 N4 C17 -90.6(7) 3_545 . . .
N1 Zn1 N4 C17 101.5(6) . . . .
O5 Zn1 N4 C17 7.5(7) . . . .
O1 Zn1 N4 C17 -106.8(9) 3_545 . . .
O3 Zn1 N4 C17 179.6(7) . . . .
C16 Zn1 N4 C17 -93.1(7) 3_545 . . .
O2 Zn1 N4 C18 101.1(6) 3_545 . . .
N1 Zn1 N4 C18 -66.9(6) . . . .
O5 Zn1 N4 C18 -160.8(5) . . . .
O1 Zn1 N4 C18 84.9(10) 3_545 . . .
O3 Zn1 N4 C18 11.3(5) . . . .
C16 Zn1 N4 C18 98.6(6) 3_545 . . .
N4 Zn1 O3 C19 -11.3(6) . . . .
O2 Zn1 O3 C19 -115.6(6) 3_545 . . .
N1 Zn1 O3 C19 95.5(6) . . . .
O5 Zn1 O3 C19 35.3(14) . . . .
O1 Zn1 O3 C19 -174.7(6) 3_545 . . .
C16 Zn1 O3 C19 -145.2(6) 3_545 . . .
C5 N1 C1 C2 -0.3(14) . . . .
Zn1 N1 C1 C2 175.6(7) . . . .
N1 C1 C2 C3 1.1(14) . . . .
C1 C2 C3 C4 0.1(12) . . . .
C1 C2 C3 C6 179.9(8) . . . .
C2 C3 C4 C5 -2.0(12) . . . .
C6 C3 C4 C5 178.2(7) . . . .
C1 N1 C5 C4 -1.7(13) . . . .
Zn1 N1 C5 C4 -177.7(6) . . . .
C3 C4 C5 N1 2.9(13) . . . .
C10 N2 C6 C7 -0.4(12) . . . .
C10 N2 C6 C3 -179.2(7) . . . .
C4 C3 C6 N2 9.2(11) . . . .
C2 C3 C6 N2 -170.6(8) . . . .
C4 C3 C6 C7 -169.7(8) . . . .
C2 C3 C6 C7 10.6(12) . . . .
N2 C6 C7 C8 -0.3(12) . . . .
C3 C6 C7 C8 178.5(7) . . . .
C6 C7 C8 C9 -0.4(11) . . . .
C6 C7 C8 C16 -179.8(7) . . . .
C7 C8 C9 C10 1.7(12) . . . .
C16 C8 C9 C10 -178.9(7) . . . .
C6 N2 C10 C9 1.7(12) . . . .
C6 N2 C10 C13 -177.1(7) . . . .
C8 C9 C10 N2 -2.3(12) . . . .
C8 C9 C10 C13 176.3(8) . . . .
C15 N3 C11 C12 0.7(19) . . . .
N3 C11 C12 C13 -1(2) . . . .
C11 C12 C13 C14 -0.3(16) . . . .
C11 C12 C13 C10 178.4(10) . . . .
N2 C10 C13 C14 157.1(9) . . . .
C9 C10 C13 C14 -21.6(14) . . . .
N2 C10 C13 C12 -21.5(13) . . . .
C9 C10 C13 C12 159.8(9) . . . .
C12 C13 C14 C15 2.5(16) . . . .
C10 C13 C14 C15 -176.2(10) . . . .
C11 N3 C15 C14 1.7(19) . . . .
C13 C14 C15 N3 -3.4(19) . . . .
Zn1 O1 C16 O2 -3.2(8) 3_455 . . .
Zn1 O1 C16 C8 175.6(7) 3_455 . . .
Zn1 O2 C16 O1 3.6(9) 3_455 . . .
Zn1 O2 C16 C8 -175.2(6) 3_455 . . .
C9 C8 C16 O1 15.1(12) . . . .
C7 C8 C16 O1 -165.4(8) . . . .
C9 C8 C16 O2 -166.0(8) . . . .
C7 C8 C16 O2 13.4(12) . . . .
C9 C8 C16 Zn1 164(4) . . . 3_455
C7 C8 C16 Zn1 -17(5) . . . 3_455
C18 N4 C17 N4 0.0(4) . . . 2_757
Zn1 N4 C17 N4 -169.2(8) . . . 2_757
C17 N4 C18 C18 0.1(10) . . . 2_757
Zn1 N4 C18 C18 172.6(7) . . . 2_757
C17 N4 C18 C19 176.5(6) . . . .
Zn1 N4 C18 C19 -11.1(9) . . . .
Zn1 O3 C19 O4 -171.8(7) . . . .
Zn1 O3 C19 C18 9.1(10) . . . .
N4 C18 C19 O3 0.0(13) . . . .
C18 C18 C19 O3 175.3(11) 2_757 . . .
N4 C18 C19 O4 -179.3(7) . . . .
C18 C18 C19 O4 -4.0(17) 2_757 . . .
